data_1549303
loop_
_publ_author_name
'Rottsch\"afer, Dennis'
'Neumann, Beate'
'Stammler, Hans-Georg'
'Andrada, Diego M.'
'Ghadwal, Rajendra S.'

_publ_section_title
;
 Kekul\'e diradicaloids derived from a classical N-heterocyclic carbene.
;
_journal_issue 22
_journal_name_full 'Chemical science'
_journal_page_first 4970
_journal_page_last 4976
_journal_paper_doi 10.1039/c8sc01209a
_journal_volume 9
_journal_year 2018
_chemical_formula_moiety '2(Br), 3.22(C H4 O), C66 H84 N4'
_chemical_formula_sum 'C69.21 H96.87 Br2 N4 O3.22'
_chemical_formula_weight 1196.21
_space_group_crystal_system monoclinic
_space_group_IT_number 14
_space_group_name_Hall '-P 2yn'
_space_group_name_H-M_alt 'P 1 21/n 1'
_symmetry_space_group_name_Hall '-P 2yn'
_symmetry_space_group_name_H-M 'P 1 21/n 1'
_atom_sites_solution_hydrogens geom
_atom_sites_solution_primary dual
_audit_creation_date 2017-11-17
_audit_creation_method
;
Olex2 1.2
(compiled 2017.08.10 svn.r3458 for OlexSys, GUI svn.r5381)
;
_audit_update_record
;
2018-02-28 deposited with the CCDC.
2018-04-23 downloaded from the CCDC.
;
_cell_angle_alpha 90
_cell_angle_beta 95.674(2)
_cell_angle_gamma 90
_cell_formula_units_Z 2
_cell_length_a 9.3343(2)
_cell_length_b 17.7848(3)
_cell_length_c 20.1423(4)
_cell_measurement_reflns_used 33245
_cell_measurement_temperature 99.99(10)
_cell_measurement_theta_max 26.3630
_cell_measurement_theta_min 2.0270
_cell_volume 3327.41(11)
_computing_cell_refinement 'CrysAlisPro 1.171.39.15e (Rigaku OD, 2015)'
_computing_data_collection 'CrysAlisPro 1.171.39.15e (Rigaku OD, 2015)'
_computing_data_reduction 'CrysAlisPro 1.171.39.15e (Rigaku OD, 2015)'
_computing_molecular_graphics 'Olex2 (Dolomanov et al., 2009)'
_computing_publication_material 'Olex2 (Dolomanov et al., 2009)'
_computing_structure_refinement 'ShelXL (Sheldrick, 2015)'
_computing_structure_solution 'ShelXT (Sheldrick, 2015)'
_diffrn_ambient_environment N~2~
_diffrn_ambient_temperature 99.99(10)
_diffrn_detector 'CCD plate'
_diffrn_detector_area_resol_mean 8.0951
_diffrn_detector_type Eos
_diffrn_measured_fraction_theta_full 0.998
_diffrn_measured_fraction_theta_max 0.999
_diffrn_measurement_details
;
List of Runs (angles in degrees, time in seconds):

  # Type    Start    End  Width  t~exp~   \w     \q     \k     \f   Frames
#--------------------------------------------------------------------------
  1  \w     -4.00  94.00   1.00    8.00    --   24.94  77.00 120.00   98
  2  \w    -46.00  47.00   1.00    8.00    --   24.94 -38.00-180.00   93
  3  \w    -20.00  65.00   1.00    8.00    --   24.94 -99.00 -60.00   85
  4  \w    -47.00  63.00   1.00    8.00    --   24.94 -19.00  60.00  110
  5  \w     -4.00  94.00   1.00    8.00    --   24.94  77.00 -30.00   98
  6  \w     -4.00  94.00   1.00    8.00    --   24.94  77.00-150.00   98
  7  \w      3.00  96.00   1.00    8.00    --   24.94  38.00-180.00   93
  8  \w    -43.00  43.00   1.00    8.00    --   24.94 -57.00   0.00   86
  9  \w      6.00  93.00   1.00    8.00    --   24.94  57.00  90.00   87
 10  \w     -6.00  75.00   1.00    8.00    --   24.94-116.00 150.86   81
 11  \w    -97.00 -35.00   1.00    8.00    --  -23.50-178.00 -60.00   62
 12  \w    -95.00  48.00   1.00    8.00    --  -23.50   0.00-180.00  143
 13  \w    -95.00  48.00   1.00    8.00    --  -23.50   0.00-150.00  143
 14  \w      6.00  93.00   1.00    8.00    --   24.94  57.00 -90.00   87
 15  \w      6.00  93.00   1.00    8.00    --   24.94  57.00  30.00   87
 16  \w     14.00  95.00   1.00    8.00    --   24.94-149.00  57.00   81
 17  \w      5.00  82.00   1.00    8.00    --   24.94-129.00 -65.41   77
 18  \w    -44.00  54.00   1.00    8.00    --   24.94 -77.00  30.00   98
 19  \w    -20.00  65.00   1.00    8.00    --   24.94 -99.00   0.00   85
 20  \w     34.00 100.00   1.00    8.00    --   24.94-178.00 -60.00   66
 21  \w    -95.00  48.00   1.00    8.00    --  -23.50   0.00 -90.00  143
 22  \w    -95.00  48.00   1.00    8.00    --  -23.50   0.00 -60.00  143
 23  \w    -95.00  11.00   1.00    8.00    --  -23.50   0.00 -30.00  106
 24  \w    -95.00  48.00   1.00    8.00    --  -23.50   0.00-120.00  143
;
_diffrn_measurement_device 'four-circle diffractometer'
_diffrn_measurement_device_type 'SuperNova, Single source at offset/far, Eos'
_diffrn_measurement_method '\w scans'
_diffrn_orient_matrix_type 'CrysAlisPro convention (1999,Acta A55,543-557)'
_diffrn_orient_matrix_UB_11 0.0252004000
_diffrn_orient_matrix_UB_12 -0.0368200000
_diffrn_orient_matrix_UB_13 -0.0057554000
_diffrn_orient_matrix_UB_21 -0.0181906000
_diffrn_orient_matrix_UB_22 0.0047823000
_diffrn_orient_matrix_UB_23 -0.0347760000
_diffrn_orient_matrix_UB_31 0.0697476000
_diffrn_orient_matrix_UB_32 0.0145566000
_diffrn_orient_matrix_UB_33 -0.0031640000
_diffrn_radiation_monochromator mirror
_diffrn_radiation_probe x-ray
_diffrn_radiation_type MoK\a
_diffrn_radiation_wavelength 0.71073
_diffrn_reflns_av_R_equivalents 0.0684
_diffrn_reflns_av_unetI/netI 0.0270
_diffrn_reflns_Laue_measured_fraction_full 0.998
_diffrn_reflns_Laue_measured_fraction_max 0.999
_diffrn_reflns_limit_h_max 13
_diffrn_reflns_limit_h_min -13
_diffrn_reflns_limit_k_max 25
_diffrn_reflns_limit_k_min -25
_diffrn_reflns_limit_l_max 28
_diffrn_reflns_limit_l_min -28
_diffrn_reflns_number 192850
_diffrn_reflns_point_group_measured_fraction_full 0.998
_diffrn_reflns_point_group_measured_fraction_max 0.999
_diffrn_reflns_theta_full 25.242
_diffrn_reflns_theta_max 30.080
_diffrn_reflns_theta_min 1.531
_diffrn_source 'micro-focus sealed X-ray tube'
_diffrn_source_type 'SuperNova (Mo) X-ray Source'
_exptl_absorpt_coefficient_mu 1.265
_exptl_absorpt_correction_T_max 1.000
_exptl_absorpt_correction_T_min 0.506
_exptl_absorpt_correction_type gaussian
_exptl_absorpt_process_details
;
CrysAlisPro 1.171.39.15e (Rigaku Oxford Diffraction, 2015)
Numerical absorption correction based on gaussian integration over
            a multifaceted crystal model
Empirical absorption correction using spherical harmonics,
 implemented in SCALE3 ABSPACK scaling algorithm.
;
_exptl_crystal_colour 'clear colourless'
_exptl_crystal_colour_lustre clear
_exptl_crystal_colour_primary colourless
_exptl_crystal_density_diffrn 1.194
_exptl_crystal_description block
_exptl_crystal_F_000 1272
_exptl_crystal_size_max 0.417
_exptl_crystal_size_mid 0.113
_exptl_crystal_size_min 0.108
_refine_diff_density_max 0.676
_refine_diff_density_min -1.484
_refine_diff_density_rms 0.074
_refine_ls_extinction_method none
_refine_ls_goodness_of_fit_ref 1.173
_refine_ls_hydrogen_treatment constr
_refine_ls_matrix_type full
_refine_ls_number_parameters 374
_refine_ls_number_reflns 9771
_refine_ls_number_restraints 0
_refine_ls_restrained_S_all 1.173
_refine_ls_R_factor_all 0.0918
_refine_ls_R_factor_gt 0.0733
_refine_ls_shift/su_max 0.000
_refine_ls_shift/su_mean 0.000
_refine_ls_structure_factor_coef Fsqd
_refine_ls_weighting_details 'w=1/[\s^2^(Fo^2^)+(0.0100P)^2^+7.9834P] where P=(Fo^2^+2Fc^2^)/3'
_refine_ls_weighting_scheme calc
_refine_ls_wR_factor_gt 0.1365
_refine_ls_wR_factor_ref 0.1430
_reflns_Friedel_coverage 0.000
_reflns_number_gt 7860
_reflns_number_total 9771
_reflns_threshold_expression 'I > 2\s(I)'
_cod_data_source_file c8sc01209a2.cif
_cod_data_source_block rottschaefer51
_cod_depositor_comments 'Adding full bibliography for 1549300--1549303.cif.'
_cod_database_code 1549303
_shelx_shelxl_version_number 2016/6
_chemical_oxdiff_formula 'C68 H92 Br N4 O2'
_shelx_space_group_comment
;
The symmetry employed for this shelxl refinement is uniquely defined
by the following loop, which should always be used as a source of
symmetry information in preference to the above space-group names.
They are only intended as comments.
;
_reflns_odcompleteness_completeness 99.98
_reflns_odcompleteness_iscentric 1
_reflns_odcompleteness_theta 30.01
_olex2_refinement_description
;
1. Fixed Uiso
 At 1.2 times of:
  All C(H) groups, All C(H,H) groups
 At 1.5 times of:
  All C(H,H,H) groups, All O(H) groups
2. Others
 Sof(O2)=Sof(H2)=Sof(C35)=Sof(H35A)=Sof(H35B)=Sof(H35C)=FVAR(1)
3.a Ternary CH refined with riding coordinates:
 C10(H10), C13(H13), C22(H22), C25(H25)
3.b Secondary CH2 refined with riding coordinates:
 C2(H2A,H2B), C3(H3A,H3B)
3.c Aromatic/amide H refined with riding coordinates:
 C6(H6), C7(H7), C8(H8), C18(H18), C19(H19), C20(H20), C29(H29), C30(H30),
 C32(H32), C33(H33)
3.d Idealised Me refined as rotating group:
 C34(H34A,H34B,H34C), C35(H35A,H35B,H35C), C11(H11A,H11B,H11C), C12(H12A,H12B,
 H12C), C14(H14A,H14B,H14C), C15(H15A,H15B,H15C), C23(H23A,H23B,H23C), C24(H24A,
 H24B,H24C), C26(H26A,H26B,H26C), C27(H27A,H27B,H27C)
3.e Idealised tetrahedral OH refined as rotating group:
 O1(H1), O2(H2)
;
_olex2_date_sample_data_collection 2017-11-08
_olex2_submission_special_instructions 'No special instructions were received'
_oxdiff_exptl_absorpt_empirical_details
;
Empirical correction (ABSPACK) includes:
- Absorption correction using spherical harmonics
- Frame scaling
- Detector area scaling
;
_oxdiff_exptl_absorpt_empirical_full_max 1.217
_oxdiff_exptl_absorpt_empirical_full_min 0.896

loop_
_space_group_symop_operation_xyz
'x, y, z'
'-x+1/2, y+1/2, -z+1/2'
'-x, -y, -z'
'x-1/2, -y-1/2, z-1/2'

loop_
_atom_site_label
_atom_site_type_symbol
_atom_site_fract_x
_atom_site_fract_y
_atom_site_fract_z
_atom_site_U_iso_or_equiv
_atom_site_adp_type
_atom_site_occupancy
_atom_site_site_symmetry_order
_atom_site_calc_flag
_atom_site_refinement_flags_posn
_atom_site_refinement_flags_occupancy
Br1 Br 0.51221(6) 0.16949(3) 0.17076(2) 0.07193(19) Uani 1 1 d . .
O1 O 0.5475(3) 0.07422(14) 0.30901(14) 0.0478(7) Uani 1 1 d . .
H1 H 0.542527 0.099412 0.274763 0.072 Uiso 1 1 calc GR .
C34 C 0.5840(4) -0.0008(2) 0.2943(2) 0.0526(10) Uani 1 1 d . .
H34A H 0.657356 -0.000752 0.264051 0.079 Uiso 1 1 calc GR .
H34B H 0.500303 -0.026459 0.274087 0.079 Uiso 1 1 calc GR .
H34C H 0.619268 -0.026120 0.334744 0.079 Uiso 1 1 calc GR .
O2 O 0.2249(5) 0.2894(3) 0.1714(2) 0.0503(13) Uani 0.609(6) 1 d . P
H2 H 0.274365 0.255630 0.158028 0.075 Uiso 0.609(6) 1 calc GR P
C35 C 0.1626(8) 0.3317(4) 0.1166(4) 0.064(2) Uani 0.609(6) 1 d . P
H35A H 0.098552 0.300218 0.088596 0.096 Uiso 0.609(6) 1 calc GR P
H35B H 0.237201 0.350316 0.091364 0.096 Uiso 0.609(6) 1 calc GR P
H35C H 0.109851 0.373211 0.132434 0.096 Uiso 0.609(6) 1 calc GR P
N1 N 0.3834(2) 0.32885(11) 0.34196(10) 0.0154(4) Uani 1 1 d . .
N2 N 0.2330(2) 0.23966(11) 0.36545(10) 0.0163(4) Uani 1 1 d . .
C1 C 0.2673(2) 0.31168(13) 0.37280(11) 0.0143(4) Uani 1 1 d . .
C2 C 0.4455(3) 0.26000(14) 0.31490(13) 0.0204(5) Uani 1 1 d . .
H2A H 0.532337 0.244576 0.341877 0.024 Uiso 1 1 calc R .
H2B H 0.467114 0.267366 0.269225 0.024 Uiso 1 1 calc R .
C3 C 0.3247(3) 0.20279(14) 0.31881(14) 0.0216(5) Uani 1 1 d . .
H3A H 0.272133 0.194674 0.275422 0.026 Uiso 1 1 calc R .
H3B H 0.361841 0.155071 0.336358 0.026 Uiso 1 1 calc R .
C4 C 0.4773(2) 0.39332(13) 0.35356(13) 0.0176(5) Uani 1 1 d . .
C5 C 0.5677(3) 0.39682(16) 0.41307(14) 0.0238(5) Uani 1 1 d . .
C6 C 0.6663(3) 0.45647(19) 0.41947(18) 0.0363(7) Uani 1 1 d . .
H6 H 0.726366 0.461436 0.458909 0.044 Uiso 1 1 calc R .
C7 C 0.6769(3) 0.50750(19) 0.36951(19) 0.0406(8) Uani 1 1 d . .
H7 H 0.744970 0.545771 0.374919 0.049 Uiso 1 1 calc R .
C8 C 0.5871(3) 0.50247(16) 0.31113(18) 0.0338(7) Uani 1 1 d . .
H8 H 0.594517 0.537911 0.277690 0.041 Uiso 1 1 calc R .
C9 C 0.4848(3) 0.44484(14) 0.30128(14) 0.0228(5) Uani 1 1 d . .
C10 C 0.5674(3) 0.33997(18) 0.46839(15) 0.0307(6) Uani 1 1 d . .
H10 H 0.493570 0.302332 0.454887 0.037 Uiso 1 1 calc R .
C11 C 0.5289(4) 0.3762(2) 0.53334(17) 0.0468(9) Uani 1 1 d . .
H11A H 0.600559 0.412895 0.548011 0.070 Uiso 1 1 calc GR .
H11B H 0.525324 0.338178 0.566959 0.070 Uiso 1 1 calc GR .
H11C H 0.436639 0.400238 0.525716 0.070 Uiso 1 1 calc GR .
C12 C 0.7130(4) 0.2992(3) 0.4795(2) 0.0544(10) Uani 1 1 d . .
H12A H 0.734522 0.276252 0.438509 0.082 Uiso 1 1 calc GR .
H12B H 0.708280 0.261223 0.513037 0.082 Uiso 1 1 calc GR .
H12C H 0.787022 0.334784 0.493834 0.082 Uiso 1 1 calc GR .
C13 C 0.3911(3) 0.43981(16) 0.23588(14) 0.0272(6) Uani 1 1 d . .
H13 H 0.317194 0.401469 0.240274 0.033 Uiso 1 1 calc R .
C14 C 0.3155(4) 0.51482(19) 0.21793(18) 0.0409(8) Uani 1 1 d . .
H14A H 0.268177 0.532312 0.255226 0.061 Uiso 1 1 calc GR .
H14B H 0.245566 0.507753 0.180173 0.061 Uiso 1 1 calc GR .
H14C H 0.385369 0.551291 0.207153 0.061 Uiso 1 1 calc GR .
C15 C 0.4810(4) 0.4159(2) 0.17977(17) 0.0430(8) Uani 1 1 d . .
H15A H 0.557488 0.451323 0.176505 0.064 Uiso 1 1 calc GR .
H15B H 0.420772 0.414418 0.138290 0.064 Uiso 1 1 calc GR .
H15C H 0.520890 0.366868 0.189387 0.064 Uiso 1 1 calc GR .
C16 C 0.1035(3) 0.20121(13) 0.38094(12) 0.0172(4) Uani 1 1 d . .
C17 C -0.0208(3) 0.20812(14) 0.33663(14) 0.0215(5) Uani 1 1 d . .
C18 C -0.1382(3) 0.16303(15) 0.34869(16) 0.0285(6) Uani 1 1 d . .
H18 H -0.222478 0.165730 0.320037 0.034 Uiso 1 1 calc R .
C19 C -0.1309(3) 0.11460(16) 0.40243(17) 0.0316(7) Uani 1 1 d . .
H19 H -0.210083 0.084953 0.409480 0.038 Uiso 1 1 calc R .
C20 C -0.0072(3) 0.10976(16) 0.44583(16) 0.0304(6) Uani 1 1 d . .
H20 H -0.004767 0.077419 0.482199 0.036 Uiso 1 1 calc R .
C21 C 0.1146(3) 0.15257(14) 0.43611(13) 0.0223(5) Uani 1 1 d . .
C22 C -0.0335(3) 0.26094(15) 0.27690(15) 0.0259(5) Uani 1 1 d . .
H22 H 0.058045 0.287777 0.276291 0.031 Uiso 1 1 calc R .
C23 C -0.1521(3) 0.31910(18) 0.2826(2) 0.0421(8) Uani 1 1 d . .
H23A H -0.243185 0.294022 0.282449 0.063 Uiso 1 1 calc GR .
H23B H -0.154993 0.353142 0.245519 0.063 Uiso 1 1 calc GR .
H23C H -0.132569 0.346689 0.323476 0.063 Uiso 1 1 calc GR .
C24 C -0.0614(5) 0.2171(2) 0.21125(17) 0.0491(10) Uani 1 1 d . .
H24A H 0.012769 0.180149 0.208626 0.074 Uiso 1 1 calc GR .
H24B H -0.061173 0.251229 0.174321 0.074 Uiso 1 1 calc GR .
H24C H -0.153254 0.192554 0.209730 0.074 Uiso 1 1 calc GR .
C25 C 0.2505(3) 0.14475(15) 0.48356(14) 0.0267(6) Uani 1 1 d . .
H25 H 0.315205 0.186061 0.474427 0.032 Uiso 1 1 calc R .
C26 C 0.2197(4) 0.15081(19) 0.55672(15) 0.0379(7) Uani 1 1 d . .
H26A H 0.166244 0.195942 0.562926 0.057 Uiso 1 1 calc GR .
H26B H 0.309054 0.152274 0.584760 0.057 Uiso 1 1 calc GR .
H26C H 0.164672 0.108014 0.568286 0.057 Uiso 1 1 calc GR .
C27 C 0.3291(4) 0.0705(2) 0.47267(17) 0.0411(8) Uani 1 1 d . .
H27A H 0.267741 0.029045 0.481206 0.062 Uiso 1 1 calc GR .
H27B H 0.415681 0.068128 0.502560 0.062 Uiso 1 1 calc GR .
H27C H 0.352911 0.068096 0.427437 0.062 Uiso 1 1 calc GR .
C28 C 0.1884(2) 0.36650(13) 0.40959(11) 0.0141(4) Uani 1 1 d . .
C29 C 0.1413(3) 0.34752(13) 0.47094(12) 0.0174(5) Uani 1 1 d . .
H29 H 0.158569 0.299574 0.488338 0.021 Uiso 1 1 calc R .
C30 C 0.0688(3) 0.39974(13) 0.50610(12) 0.0163(4) Uani 1 1 d . .
H30 H 0.039647 0.386644 0.547395 0.020 Uiso 1 1 calc R .
C31 C 0.0385(2) 0.47196(13) 0.48063(11) 0.0138(4) Uani 1 1 d . .
C32 C 0.0859(3) 0.49005(13) 0.41872(12) 0.0183(5) Uani 1 1 d . .
H32 H 0.067288 0.537632 0.400765 0.022 Uiso 1 1 calc R .
C33 C 0.1599(3) 0.43842(13) 0.38391(12) 0.0178(5) Uani 1 1 d . .
H33 H 0.190956 0.451690 0.343035 0.021 Uiso 1 1 calc R .

loop_
_atom_site_aniso_label
_atom_site_aniso_U_11
_atom_site_aniso_U_22
_atom_site_aniso_U_33
_atom_site_aniso_U_23
_atom_site_aniso_U_13
_atom_site_aniso_U_12
Br1 0.1081(4) 0.0539(2) 0.0628(3) -0.0395(2) 0.0537(3) -0.0300(3)
O1 0.0268(12) 0.0441(14) 0.0727(18) -0.0263(13) 0.0058(12) 0.0065(11)
C34 0.0267(17) 0.046(2) 0.086(3) -0.020(2) 0.0128(18) 0.0052(15)
O2 0.044(3) 0.063(3) 0.043(2) -0.009(2) 0.0011(19) -0.004(2)
C35 0.055(4) 0.058(4) 0.078(5) -0.027(4) -0.001(4) 0.002(4)
N1 0.0138(9) 0.0149(9) 0.0185(9) -0.0035(7) 0.0056(7) -0.0001(7)
N2 0.0150(9) 0.0140(9) 0.0211(10) -0.0035(7) 0.0079(8) 0.0001(7)
C1 0.0137(10) 0.0138(10) 0.0156(10) -0.0008(8) 0.0024(8) 0.0020(8)
C2 0.0175(11) 0.0175(11) 0.0276(13) -0.0085(9) 0.0096(10) 0.0007(9)
C3 0.0184(12) 0.0190(11) 0.0293(13) -0.0094(10) 0.0111(10) -0.0013(9)
C4 0.0116(10) 0.0154(10) 0.0268(12) -0.0055(9) 0.0066(9) -0.0007(8)
C5 0.0133(11) 0.0277(13) 0.0306(14) -0.0112(11) 0.0034(10) 0.0006(10)
C6 0.0191(13) 0.0417(17) 0.0482(19) -0.0212(15) 0.0036(13) -0.0080(12)
C7 0.0228(15) 0.0336(16) 0.068(2) -0.0206(16) 0.0180(15) -0.0147(12)
C8 0.0284(15) 0.0196(13) 0.057(2) -0.0010(13) 0.0239(14) -0.0034(11)
C9 0.0162(11) 0.0188(11) 0.0355(14) 0.0000(10) 0.0131(10) 0.0018(9)
C10 0.0251(14) 0.0370(16) 0.0288(14) -0.0075(12) -0.0038(11) 0.0039(12)
C11 0.052(2) 0.060(2) 0.0278(16) -0.0101(15) 0.0012(15) 0.0052(18)
C12 0.039(2) 0.067(3) 0.053(2) -0.005(2) -0.0105(17) 0.0233(19)
C13 0.0231(13) 0.0285(14) 0.0317(14) 0.0091(11) 0.0116(11) 0.0057(11)
C14 0.0346(17) 0.0391(18) 0.052(2) 0.0219(15) 0.0183(15) 0.0124(14)
C15 0.0418(19) 0.056(2) 0.0340(17) 0.0101(15) 0.0182(15) 0.0137(16)
C16 0.0169(11) 0.0124(10) 0.0236(12) -0.0032(8) 0.0089(9) -0.0015(8)
C17 0.0183(12) 0.0153(11) 0.0319(14) -0.0039(10) 0.0075(10) 0.0007(9)
C18 0.0177(12) 0.0201(12) 0.0484(17) -0.0055(12) 0.0067(11) -0.0029(10)
C19 0.0262(14) 0.0222(13) 0.0489(18) -0.0035(12) 0.0159(13) -0.0078(11)
C20 0.0336(15) 0.0229(13) 0.0368(16) 0.0038(11) 0.0147(13) -0.0026(11)
C21 0.0254(13) 0.0169(11) 0.0262(13) -0.0019(9) 0.0109(10) -0.0010(10)
C22 0.0220(13) 0.0196(12) 0.0354(15) -0.0001(11) 0.0002(11) 0.0015(10)
C23 0.0253(15) 0.0256(15) 0.075(3) 0.0111(16) 0.0051(16) 0.0035(12)
C24 0.075(3) 0.0357(18) 0.0328(18) 0.0002(14) -0.0153(17) 0.0011(18)
C25 0.0317(15) 0.0218(12) 0.0270(13) 0.0020(10) 0.0063(11) 0.0004(11)
C26 0.054(2) 0.0332(16) 0.0274(15) 0.0034(12) 0.0088(14) 0.0027(15)
C27 0.045(2) 0.0394(18) 0.0380(18) -0.0016(14) 0.0017(15) 0.0158(15)
C28 0.0116(10) 0.0139(10) 0.0174(10) -0.0035(8) 0.0038(8) 0.0003(8)
C29 0.0203(11) 0.0125(10) 0.0204(11) -0.0006(8) 0.0064(9) 0.0028(8)
C30 0.0182(11) 0.0153(10) 0.0163(11) -0.0009(8) 0.0059(9) 0.0011(9)
C31 0.0089(9) 0.0147(10) 0.0183(11) -0.0034(8) 0.0040(8) 0.0006(8)
C32 0.0193(12) 0.0149(10) 0.0222(11) 0.0025(9) 0.0086(9) 0.0030(9)
C33 0.0180(11) 0.0176(11) 0.0192(11) 0.0018(9) 0.0085(9) 0.0026(9)

loop_
_atom_type_symbol
_atom_type_description
_atom_type_scat_dispersion_real
_atom_type_scat_dispersion_imag
_atom_type_scat_source
C C 0.0033 0.0016 'International Tables Vol C Tables 4.2.6.8 and 6.1.1.4'
H H 0.0000 0.0000 'International Tables Vol C Tables 4.2.6.8 and 6.1.1.4'
Br Br -0.2901 2.4595 'International Tables Vol C Tables 4.2.6.8 and 6.1.1.4'
N N 0.0061 0.0033 'International Tables Vol C Tables 4.2.6.8 and 6.1.1.4'
O O 0.0106 0.0060 'International Tables Vol C Tables 4.2.6.8 and 6.1.1.4'

loop_
_exptl_crystal_face_index_h
_exptl_crystal_face_index_k
_exptl_crystal_face_index_l
_exptl_crystal_face_perp_dist
0 -3 -5 0.0566
0 3 5 0.0566
0 -5 4 0.0541
0 5 -4 0.0541
5 2 4 0.1555
-5 -2 -4 0.1555

loop_
_geom_angle_atom_site_label_1
_geom_angle_atom_site_label_2
_geom_angle_atom_site_label_3
_geom_angle
_geom_angle_site_symmetry_3
C34 O1 H1 109.5 .
O1 C34 H34A 109.5 .
O1 C34 H34B 109.5 .
O1 C34 H34C 109.5 .
H34A C34 H34B 109.5 .
H34A C34 H34C 109.5 .
H34B C34 H34C 109.5 .
C35 O2 H2 109.5 .
O2 C35 H35A 109.5 .
O2 C35 H35B 109.5 .
O2 C35 H35C 109.5 .
H35A C35 H35B 109.5 .
H35A C35 H35C 109.5 .
H35B C35 H35C 109.5 .
C1 N1 C2 110.29(19) .
C1 N1 C4 127.68(19) .
C4 N1 C2 117.51(18) .
C1 N2 C3 110.43(19) .
C1 N2 C16 129.04(19) .
C16 N2 C3 118.25(19) .
N1 C1 C28 123.6(2) .
N2 C1 N1 111.5(2) .
N2 C1 C28 124.8(2) .
N1 C2 H2A 111.3 .
N1 C2 H2B 111.3 .
N1 C2 C3 102.39(18) .
H2A C2 H2B 109.2 .
C3 C2 H2A 111.3 .
C3 C2 H2B 111.3 .
N2 C3 C2 102.32(18) .
N2 C3 H3A 111.3 .
N2 C3 H3B 111.3 .
C2 C3 H3A 111.3 .
C2 C3 H3B 111.3 .
H3A C3 H3B 109.2 .
C5 C4 N1 118.6(2) .
C5 C4 C9 122.9(2) .
C9 C4 N1 118.1(2) .
C4 C5 C6 116.6(3) .
C4 C5 C10 124.1(2) .
C6 C5 C10 119.3(3) .
C5 C6 H6 119.0 .
C7 C6 C5 122.0(3) .
C7 C6 H6 119.0 .
C6 C7 H7 119.9 .
C6 C7 C8 120.2(3) .
C8 C7 H7 119.9 .
C7 C8 H8 119.4 .
C7 C8 C9 121.1(3) .
C9 C8 H8 119.4 .
C4 C9 C13 123.3(2) .
C8 C9 C4 117.1(3) .
C8 C9 C13 119.6(3) .
C5 C10 H10 107.8 .
C5 C10 C11 111.5(3) .
C5 C10 C12 111.0(3) .
C11 C10 H10 107.8 .
C11 C10 C12 110.7(3) .
C12 C10 H10 107.8 .
C10 C11 H11A 109.5 .
C10 C11 H11B 109.5 .
C10 C11 H11C 109.5 .
H11A C11 H11B 109.5 .
H11A C11 H11C 109.5 .
H11B C11 H11C 109.5 .
C10 C12 H12A 109.5 .
C10 C12 H12B 109.5 .
C10 C12 H12C 109.5 .
H12A C12 H12B 109.5 .
H12A C12 H12C 109.5 .
H12B C12 H12C 109.5 .
C9 C13 H13 108.3 .
C9 C13 C14 111.5(3) .
C9 C13 C15 110.3(2) .
C14 C13 H13 108.3 .
C15 C13 H13 108.3 .
C15 C13 C14 109.9(2) .
C13 C14 H14A 109.5 .
C13 C14 H14B 109.5 .
C13 C14 H14C 109.5 .
H14A C14 H14B 109.5 .
H14A C14 H14C 109.5 .
H14B C14 H14C 109.5 .
C13 C15 H15A 109.5 .
C13 C15 H15B 109.5 .
C13 C15 H15C 109.5 .
H15A C15 H15B 109.5 .
H15A C15 H15C 109.5 .
H15B C15 H15C 109.5 .
C17 C16 N2 118.6(2) .
C17 C16 C21 123.5(2) .
C21 C16 N2 117.6(2) .
C16 C17 C18 117.0(3) .
C16 C17 C22 123.7(2) .
C18 C17 C22 119.4(3) .
C17 C18 H18 119.5 .
C19 C18 C17 121.1(3) .
C19 C18 H18 119.5 .
C18 C19 H19 119.7 .
C18 C19 C20 120.6(3) .
C20 C19 H19 119.7 .
C19 C20 H20 119.4 .
C19 C20 C21 121.2(3) .
C21 C20 H20 119.4 .
C16 C21 C25 123.2(2) .
C20 C21 C16 116.7(3) .
C20 C21 C25 120.2(2) .
C17 C22 H22 108.1 .
C17 C22 C23 111.0(2) .
C17 C22 C24 111.2(2) .
C23 C22 H22 108.1 .
C23 C22 C24 110.3(3) .
C24 C22 H22 108.1 .
C22 C23 H23A 109.5 .
C22 C23 H23B 109.5 .
C22 C23 H23C 109.5 .
H23A C23 H23B 109.5 .
H23A C23 H23C 109.5 .
H23B C23 H23C 109.5 .
C22 C24 H24A 109.5 .
C22 C24 H24B 109.5 .
C22 C24 H24C 109.5 .
H24A C24 H24B 109.5 .
H24A C24 H24C 109.5 .
H24B C24 H24C 109.5 .
C21 C25 H25 107.8 .
C21 C25 C26 112.0(2) .
C21 C25 C27 111.7(2) .
C26 C25 H25 107.8 .
C26 C25 C27 109.6(3) .
C27 C25 H25 107.8 .
C25 C26 H26A 109.5 .
C25 C26 H26B 109.5 .
C25 C26 H26C 109.5 .
H26A C26 H26B 109.5 .
H26A C26 H26C 109.5 .
H26B C26 H26C 109.5 .
C25 C27 H27A 109.5 .
C25 C27 H27B 109.5 .
C25 C27 H27C 109.5 .
H27A C27 H27B 109.5 .
H27A C27 H27C 109.5 .
H27B C27 H27C 109.5 .
C29 C28 C1 120.4(2) .
C29 C28 C33 119.0(2) .
C33 C28 C1 120.6(2) .
C28 C29 H29 119.9 .
C30 C29 C28 120.3(2) .
C30 C29 H29 119.9 .
C29 C30 H30 119.4 .
C29 C30 C31 121.2(2) .
C31 C30 H30 119.4 .
C30 C31 C31 120.7(3) 3_566
C32 C31 C30 117.8(2) .
C32 C31 C31 121.5(3) 3_566
C31 C32 H32 119.4 .
C33 C32 C31 121.1(2) .
C33 C32 H32 119.4 .
C28 C33 H33 119.7 .
C32 C33 C28 120.5(2) .
C32 C33 H33 119.7 .

loop_
_geom_bond_atom_site_label_1
_geom_bond_atom_site_label_2
_geom_bond_distance
_geom_bond_site_symmetry_2
O1 H1 0.8200 .
O1 C34 1.416(4) .
C34 H34A 0.9600 .
C34 H34B 0.9600 .
C34 H34C 0.9600 .
O2 H2 0.8200 .
O2 C35 1.413(9) .
C35 H35A 0.9600 .
C35 H35B 0.9600 .
C35 H35C 0.9600 .
N1 C1 1.337(3) .
N1 C2 1.481(3) .
N1 C4 1.448(3) .
N2 C1 1.325(3) .
N2 C3 1.485(3) .
N2 C16 1.449(3) .
C1 C28 1.466(3) .
C2 H2A 0.9700 .
C2 H2B 0.9700 .
C2 C3 1.526(3) .
C3 H3A 0.9700 .
C3 H3B 0.9700 .
C4 C5 1.398(4) .
C4 C9 1.403(4) .
C5 C6 1.402(4) .
C5 C10 1.505(4) .
C6 H6 0.9300 .
C6 C7 1.366(5) .
C7 H7 0.9300 .
C7 C8 1.378(5) .
C8 H8 0.9300 .
C8 C9 1.402(4) .
C9 C13 1.510(4) .
C10 H10 0.9800 .
C10 C11 1.533(4) .
C10 C12 1.536(4) .
C11 H11A 0.9600 .
C11 H11B 0.9600 .
C11 H11C 0.9600 .
C12 H12A 0.9600 .
C12 H12B 0.9600 .
C12 H12C 0.9600 .
C13 H13 0.9800 .
C13 C14 1.536(4) .
C13 C15 1.533(4) .
C14 H14A 0.9600 .
C14 H14B 0.9600 .
C14 H14C 0.9600 .
C15 H15A 0.9600 .
C15 H15B 0.9600 .
C15 H15C 0.9600 .
C16 C17 1.398(4) .
C16 C21 1.404(3) .
C17 C18 1.398(4) .
C17 C22 1.522(4) .
C18 H18 0.9300 .
C18 C19 1.380(4) .
C19 H19 0.9300 .
C19 C20 1.381(5) .
C20 H20 0.9300 .
C20 C21 1.398(4) .
C21 C25 1.517(4) .
C22 H22 0.9800 .
C22 C23 1.527(4) .
C22 C24 1.535(4) .
C23 H23A 0.9600 .
C23 H23B 0.9600 .
C23 H23C 0.9600 .
C24 H24A 0.9600 .
C24 H24B 0.9600 .
C24 H24C 0.9600 .
C25 H25 0.9800 .
C25 C26 1.533(4) .
C25 C27 1.536(4) .
C26 H26A 0.9600 .
C26 H26B 0.9600 .
C26 H26C 0.9600 .
C27 H27A 0.9600 .
C27 H27B 0.9600 .
C27 H27C 0.9600 .
C28 C29 1.394(3) .
C28 C33 1.395(3) .
C29 H29 0.9300 .
C29 C30 1.384(3) .
C30 H30 0.9300 .
C30 C31 1.401(3) .
C31 C31 1.494(4) 3_566
C31 C32 1.401(3) .
C32 H32 0.9300 .
C32 C33 1.381(3) .
C33 H33 0.9300 .

loop_
_geom_torsion_atom_site_label_1
_geom_torsion_atom_site_label_2
_geom_torsion_atom_site_label_3
_geom_torsion_atom_site_label_4
_geom_torsion
_geom_torsion_site_symmetry_1
_geom_torsion_site_symmetry_4
N1 C1 C28 C29 -137.4(2) . .
N1 C1 C28 C33 42.3(3) . .
N1 C2 C3 N2 -16.6(3) . .
N1 C4 C5 C6 174.1(2) . .
N1 C4 C5 C10 -4.1(4) . .
N1 C4 C9 C8 -173.5(2) . .
N1 C4 C9 C13 5.2(3) . .
N2 C1 C28 C29 43.0(4) . .
N2 C1 C28 C33 -137.2(3) . .
N2 C16 C17 C18 172.3(2) . .
N2 C16 C17 C22 -7.3(3) . .
N2 C16 C21 C20 -173.1(2) . .
N2 C16 C21 C25 6.3(3) . .
C1 N1 C2 C3 14.4(3) . .
C1 N1 C4 C5 70.5(3) . .
C1 N1 C4 C9 -116.7(3) . .
C1 N2 C3 C2 14.8(3) . .
C1 N2 C16 C17 78.3(3) . .
C1 N2 C16 C21 -108.4(3) . .
C1 C28 C29 C30 179.0(2) . .
C1 C28 C33 C32 -179.8(2) . .
C2 N1 C1 N2 -5.6(3) . .
C2 N1 C1 C28 174.8(2) . .
C2 N1 C4 C5 -83.1(3) . .
C2 N1 C4 C9 89.7(3) . .
C3 N2 C1 N1 -6.4(3) . .
C3 N2 C1 C28 173.2(2) . .
C3 N2 C16 C17 -82.8(3) . .
C3 N2 C16 C21 90.5(3) . .
C4 N1 C1 N2 -160.8(2) . .
C4 N1 C1 C28 19.6(4) . .
C4 N1 C2 C3 172.4(2) . .
C4 C5 C6 C7 -1.8(4) . .
C4 C5 C10 C11 -118.9(3) . .
C4 C5 C10 C12 117.2(3) . .
C4 C9 C13 C14 128.8(3) . .
C4 C9 C13 C15 -108.8(3) . .
C5 C4 C9 C8 -1.0(4) . .
C5 C4 C9 C13 177.7(2) . .
C5 C6 C7 C8 1.5(5) . .
C6 C5 C10 C11 63.0(4) . .
C6 C5 C10 C12 -61.0(4) . .
C6 C7 C8 C9 -0.8(5) . .
C7 C8 C9 C4 0.6(4) . .
C7 C8 C9 C13 -178.3(3) . .
C8 C9 C13 C14 -52.5(3) . .
C8 C9 C13 C15 69.9(3) . .
C9 C4 C5 C6 1.6(4) . .
C9 C4 C5 C10 -176.6(2) . .
C10 C5 C6 C7 176.5(3) . .
C16 N2 C1 N1 -168.6(2) . .
C16 N2 C1 C28 11.0(4) . .
C16 N2 C3 C2 179.2(2) . .
C16 C17 C18 C19 0.6(4) . .
C16 C17 C22 C23 -118.8(3) . .
C16 C17 C22 C24 118.0(3) . .
C16 C21 C25 C26 130.7(3) . .
C16 C21 C25 C27 -105.9(3) . .
C17 C16 C21 C20 -0.1(4) . .
C17 C16 C21 C25 179.3(2) . .
C17 C18 C19 C20 0.2(4) . .
C18 C17 C22 C23 61.6(3) . .
C18 C17 C22 C24 -61.5(3) . .
C18 C19 C20 C21 -1.1(4) . .
C19 C20 C21 C16 1.0(4) . .
C19 C20 C21 C25 -178.5(3) . .
C20 C21 C25 C26 -49.8(3) . .
C20 C21 C25 C27 73.5(3) . .
C21 C16 C17 C18 -0.6(4) . .
C21 C16 C17 C22 179.8(2) . .
C22 C17 C18 C19 -179.8(3) . .
C28 C29 C30 C31 1.3(4) . .
C29 C28 C33 C32 -0.1(4) . .
C29 C30 C31 C31 -179.4(3) . 3_566
C29 C30 C31 C32 -0.9(4) . .
C30 C31 C32 C33 0.1(4) . .
C31 C31 C32 C33 178.5(3) 3_566 .
C31 C32 C33 C28 0.4(4) . .
C33 C28 C29 C30 -0.8(4) . .

loop_
_exptl_oxdiff_crystal_face_indexfrac_h
_exptl_oxdiff_crystal_face_indexfrac_k
_exptl_oxdiff_crystal_face_indexfrac_l
_exptl_oxdiff_crystal_face_x
_exptl_oxdiff_crystal_face_y
_exptl_oxdiff_crystal_face_z
-0.0001 -3.0008 -4.9981 0.1393 0.1595 -0.0279
0.0001 3.0008 4.9981 -0.1393 -0.1595 0.0279
-0.0014 -5.0025 3.9962 0.1612 -0.1629 -0.0856
0.0014 5.0025 -3.9962 -0.1612 0.1629 0.0856
4.9986 1.9983 3.9980 0.0294 -0.2204 0.3651
-4.9986 -1.9983 -3.9980 -0.0294 0.2204 -0.3651
